data_4030525
loop_
_publ_author_name
'Karim, M.'
'El-Ghozzi, M.'
'Latouche, C.'
'Avignant, D.'

_publ_section_title
;
 Crystal structure of Sr4Zn3F14 : a new stoichiometry in MF2-M'F2 systems
;
_journal_name_full 'European Journal of Solid State and Inorganic Chemistry'
_journal_page_first 595
_journal_page_last 607
_journal_volume 30
_journal_year 1993
_chemical_formula_sum 'F14 Sr4 Zn3'
_chemical_formula_weight 812.65
_space_group_IT_number 8
_symmetry_cell_setting monoclinic
_symmetry_Int_Tables_number 8
_symmetry_space_group_name_Hall 'C -2y'
_symmetry_space_group_name_H-M 'C 1 m 1'
_cell_angle_alpha 90
_cell_angle_beta 90.02
_cell_angle_gamma 90
_cell_formula_units_Z 2
_cell_length_a 6.743(1)
_cell_length_b 11.683(1)
_cell_length_c 7.191(2)
_cell_volume 566.50(19)
_diffrn_ambient_temperature 294
_diffrn_radiation_probe x-ray
_diffrn_radiation_type MoK\a
_diffrn_radiation_wavelength 0.71069
_exptl_absorpt_coefficient_mu 25.10
_exptl_crystal_density_diffrn 4.764
_exptl_crystal_F_000 736
_refine_ls_number_reflns 1308
_refine_ls_R_factor_gt 0.041
_refine_ls_wR_factor_gt 0.048
_cod_data_source_file EJSSIC-1993-30-595-607.cif
_cod_data_source_block Sr4Zn3F14
_cod_depositor_comments
;
PLATON finds additionnal symmetry
and suggests that it is P-62m instead of Cm
with 100% confidence

 added :
 _cod_depositor_comments
 ;
 PLATON finds additionnal symmetry
 and
 suggests that it is P-62m instead of Cm
 with 100% confidence
 ;
;
_cod_original_sg_symbol_H-M 'C m'
_cod_database_code 4030525

loop_
_symmetry_equiv_pos_site_id
_symmetry_equiv_pos_as_xyz
1 x,y,z
2 x,-y,z
3 1/2+x,1/2+y,z
4 1/2+x,1/2-y,z

loop_
_atom_site_aniso_label
_atom_site_aniso_U_11
_atom_site_aniso_U_22
_atom_site_aniso_U_33
_atom_site_aniso_U_23
_atom_site_aniso_U_13
_atom_site_aniso_U_12
Zn1 0.0050(10) 0.044(2) 0.0080(10) 0.0000 0.0010(10) 0.0000
Zn2 0.0310(10) 0.0166(9) 0.0080(7) 0.0000(10) -0.0001(8) -0.0140(10)
F3 0.013(7) 0.050(10) 0.005(6) 0.0000 0.005(6) 0.0000
F4 0.036(7) 0.013(5) 0.008(4) 0.006(4) 0.005(5) 0.000(5)
F5 0.100(10) 0.058(7) 0.017(6) -0.009(6) 0.003(7) 0.069(6)
F6 0.019(8) 0.040(10) 0.015(8) 0.0000 -0.002(7) 0.0000
F7 0.044(8) 0.061(9) 0.039(8) 0.010(10) 0.001(7) -0.010(10)
F8 0.022(6) 0.022(5) 0.009(5) -0.0040(10) -0.005(5) -0.005(5)
F9 0.016(9) 0.013(2) 0.011(8) 0.0000 -0.006(8) 0.0000
F1 0.020(5) 0.013(4) 0.005(4) -0.004(4) 0.007(4) -0.011(4)
Sr1 0.0085(4) 0.0088(4) 0.0124(5) 0.0009(8) 0.0005(4) 0.0015(9)
Sr2 0.0063(8) 0.0121(8) 0.0098(9) 0.0000 -0.0004(7) 0.0000
Sr3 0.0103(8) 0.0058(7) 0.0048(8) 0.0000 0.0007(7) 0.0000

loop_
_atom_site_label
_atom_site_type_symbol
_atom_site_thermal_displace_type
_atom_site_fract_x
_atom_site_fract_y
_atom_site_fract_z
_atom_site_occupancy
_atom_site_U_iso_or_equiv
Zn1 Zn Uani 0.45000 0.00000 0.73000 1.000 0.0190(8)
Zn2 Zn Uani 0.2656(4) 0.2721(2) 0.7301(4) 1.000 0.0185(5)
F3 F Uani 0.387(3) 0.00000 -0.002(2) 1.000 0.023(5)
F4 F Uani 0.296(2) 0.6960(10) -0.002(2) 1.000 0.019(3)
F5 F Uani 0.111(3) 0.8800(10) 0.731(2) 1.000 0.058(5)
F6 F Uani 0.387(3) 0.00000 0.464(3) 1.000 0.025(5)
F7 F Uani 0.498(4) 0.166(2) 0.744(4) 1.000 0.048(5)
F8 F Uani 0.298(2) 0.3020(10) 0.466(2) 1.000 0.018(3)
F9 F Uani 0.759(3) 0.00000 0.730(3) 1.000 0.013(4)
F1 F Uani 0.627(2) 0.6338(9) 0.231(2) 1.000 0.013(3)
F2 F Uiso 0.732(2) 0.00000 0.230(2) 1.000 0.013(3)
Sr1 Sr Uani -0.0058(4) 0.66650(10) 0.2286(4) 1.000 0.0099(3)
Sr2 Sr Uani -0.0056(4) 0.00000 -0.0086(4) 1.000 0.0094(5)
Sr3 Sr Uani -0.0056(4) 0.00000 0.4660(3) 1.000 0.0070(4)

loop_
_atom_type_symbol
_atom_type_description
_atom_type_scat_dispersion_real
_atom_type_scat_dispersion_imag
_atom_type_scat_source
F F 0.0171 0.0103 ' International Tables Vol C Tables 4.2.6.8 and 6.1.1.4'
Sr Sr -1.5307 3.2498 ' International Tables Vol C Tables 4.2.6.8 and 6.1.1.4'
Zn Zn 0.2839 1.4301 ' International Tables Vol C Tables 4.2.6.8 and 6.1.1.4'

loop_
_geom_angle_atom_site_label_1
_geom_angle_atom_site_label_2
_geom_angle_atom_site_label_3
_geom_angle
_geom_angle_site_symmetry_1
_geom_angle_site_symmetry_3
_geom_angle_publ_flag
F6 Zn1 F7 94.9(8) . . yes
F6 Zn1 F9 102.5(8) . . yes
F3 Zn1 F6 155.1(8) 1_556 . yes
F6 Zn1 F7 94.9(8) . 2_555 yes
F7 Zn1 F9 80.5(8) . . yes
F3 Zn1 F7 89.2(8) 1_556 . yes
F7 Zn1 F7 160.2(11) . 2_555 yes
F3 Zn1 F9 102.5(8) 1_556 . yes
F7 Zn1 F9 80.5(8) 2_555 . yes
F3 Zn1 F7 89.2(8) 1_556 2_555 yes
F7 Zn2 F8 94.1(9) . . yes
F5 Zn2 F7 82.1(9) 2_565 . yes
F4 Zn2 F7 89.3(9) 2_566 . yes
F7 Zn2 F7 162.5(10) . 4_455 yes
F5 Zn2 F8 102.4(6) 2_565 . yes
F4 Zn2 F8 155.3(5) 2_566 . yes
F7 Zn2 F8 95.0(9) 4_455 . yes
F4 Zn2 F5 102.3(5) 2_566 2_565 yes
F5 Zn2 F7 81.4(9) 2_565 4_455 yes
F4 Zn2 F7 88.6(9) 2_566 4_455 yes
Zn1 F7 Zn2 118.6(13) . . yes
Zn1 F7 Zn2 121.1(13) . 4_555 yes
Zn2 F7 Zn2 119.6(12) . 4_555 yes

loop_
_geom_bond_atom_site_label_1
_geom_bond_atom_site_label_2
_geom_bond_distance
_geom_bond_site_symmetry_2
_geom_bond_publ_flag
Zn1 F6 1.96(2) . yes
Zn1 F7 1.97(2) . yes
Zn1 F9 2.08(2) . yes
Zn1 F3 1.974(15) 1_556 yes
Zn1 F7 1.97(2) 2_555 yes
Zn2 F7 2.00(3) . yes
Zn2 F8 1.943(15) . yes
Zn2 F5 2.060(15) 2_565 yes
Zn2 F4 1.973(15) 2_566 yes
Zn2 F7 1.95(3) 4_455 yes

loop_
_geom_torsion_atom_site_label_1
_geom_torsion_atom_site_label_2
_geom_torsion_atom_site_label_3
_geom_torsion_atom_site_label_4
_geom_torsion
_geom_torsion_site_symmetry_1
_geom_torsion_site_symmetry_3
_geom_torsion_site_symmetry_4
_geom_torsion_publ_flag
F6 Zn1 F7 Zn2 72.8(15) . . . no
F6 Zn1 F7 Zn2 -97.2(16) . . 4_555 no
F9 Zn1 F7 Zn2 174.6(16) . . . no
F9 Zn1 F7 Zn2 4.7(15) . . 4_555 no
F3 Zn1 F7 Zn2 -82.6(15) 1_556 . . no
F8 Zn2 F7 Zn1 -97.3(14) . . . no
F8 Zn2 F7 Zn2 72.8(15) . . 4_555 no
F5 Zn2 F7 Zn1 4.7(13) 2_565 . . no
F5 Zn2 F7 Zn2 174.8(16) 2_565 . 4_555 no
F4 Zn2 F7 Zn1 107.2(14) 2_566 . . no
F4 Zn2 F7 Zn2 -82.8(15) 2_566 . 4_555 no
F8 Zn2 F7 Zn2 97.1(15) . 4_455 4_455 no
